data_1533657
loop_
_publ_author_name
'Haluska, M.S.'
'Misture, S.T.'

_publ_section_title
;
 Crystal structure refinements of the three-layer Aurivillius ceramics Bi2
 Sr2-x Ax Nb2 Ti O12 (A = Ca, Ba, x = 0, 0.5, 1) using combined X-ray and
 neutron powder diffraction
;
_journal_name_full 'Journal of Solid State Chemistry'
_journal_page_first 1965
_journal_page_last 1975
_journal_volume 177
_journal_year 2004
_chemical_formula_sum 'Ba Bi2 Nb2 O12 Sr Ti'
_chemical_name_systematic 'Bi2 Sr Ba (Nb2 Ti O12)'
_space_group_IT_number 139
_symmetry_space_group_name_Hall '-I 4 2'
_symmetry_space_group_name_H-M 'I 4/m m m'
_cell_angle_alpha 90
_cell_angle_beta 90
_cell_angle_gamma 90
_cell_formula_units_Z 2
_cell_length_a 3.92203
_cell_length_b 3.92203
_cell_length_c 33.6642
_cell_volume 517.833
_citation_journal_id_ASTM JSSCBI
_cod_data_source_file Haluska_JSSCBI_2004_1739.cif
_cod_data_source_block Ba1Bi2Nb2O12Sr1Ti1
_cod_original_cell_volume 517.8334
_cod_original_formula_sum 'Ba1 Bi2 Nb2 O12 Sr1 Ti1'
_cod_database_code 1533657

loop_
_symmetry_equiv_pos_as_xyz
x,y,z
-y,x,z
-x,-y,z
y,-x,z
x,-y,-z
y,x,-z
-x,y,-z
-y,-x,-z
-x,-y,-z
y,-x,-z
x,y,-z
-y,x,-z
-x,y,z
-y,-x,z
x,-y,z
y,x,z
x+1/2,y+1/2,z+1/2
-y+1/2,x+1/2,z+1/2
-x+1/2,-y+1/2,z+1/2
y+1/2,-x+1/2,z+1/2
x+1/2,-y+1/2,-z+1/2
y+1/2,x+1/2,-z+1/2
-x+1/2,y+1/2,-z+1/2
-y+1/2,-x+1/2,-z+1/2
-x+1/2,-y+1/2,-z+1/2
y+1/2,-x+1/2,-z+1/2
x+1/2,y+1/2,-z+1/2
-y+1/2,x+1/2,-z+1/2
-x+1/2,y+1/2,z+1/2
-y+1/2,-x+1/2,z+1/2
x+1/2,-y+1/2,z+1/2
y+1/2,x+1/2,z+1/2

loop_
_atom_site_label
_atom_site_type_symbol
_atom_site_fract_x
_atom_site_fract_y
_atom_site_fract_z
_atom_site_occupancy
_atom_site_U_iso_or_equiv
O1 O-2 0 0.5 0 1 0.0
Ti1 Ti+4 0 0 0.3728 0.242 0.0
O2 O-2 0 0.5 0.25 1 0.0
Bi1 Bi+3 0 0 0.2154 0.81 0.0
Bi2 Bi+3 0 0 0.0633 0.19 0.0
Nb1 Nb+5 0 0 0.3728 0.757 0.0
Sr2 Sr+2 0 0 0.0633 0.49 0.0
Nb2 Nb+5 0 0 0.5 0.485 0.0
O3 O-2 0 0 0.4416 1 0.0
O5 O-2 0 0.5 0.118 1 0.0
Ti2 Ti+4 0 0 0.5 0.514 0.0
Ba2 Ba+2 0 0 0.0633 0.32 0.0
Ba1 Ba+2 0 0 0.198 0.18 0.0
Sr1 Sr+2 0 0 0.198 0.01 0.0
O4 O-2 0 0 0.3188 1 0.0
